data_2212769
loop_
_publ_author_name
'Yun-Feng Feng'
'Hong-Yan Wu'
'Bao-Lin Zhu'
'Shu-Rong Wang'
'Wei-Ping Huang'

_publ_section_title
Bis[\m~2~-bis(salicylidene)propane-1,3-diaminato-\k^4^<i>O</i>,<i>N</i>,<i>N</i>',<i>O</i>':\k^2^<i>O</i>,<i>O</i>']bis(\m~2~-nitrato-\k<i>O</i>:\k<i>O</i>')tricopper(II)
_journal_coeditor_code BH2077
_journal_issue 4
_journal_name_full 'Acta Crystallographica Section E'
_journal_page_first m1107
_journal_page_last m1108
_journal_paper_doi 10.1107/S1600536807012172
_journal_volume 63
_journal_year 2007
_chemical_formula_iupac '[Cu3 (C17 H16 N2 O2)2 (N O3)2]'
_chemical_formula_moiety 'C34 H32 Cu3 N6 O10'
_chemical_formula_sum 'C34 H32 Cu3 N6 O10'
_chemical_formula_weight 875.28
_chemical_name_systematic
;
Bis[\m~2~-bis(salicylidene)propane-1,3-diaminato-
\k^4^O,N,N',O':\k^2^O,O']bis(\m~2~-nitrato-\kO:\kO')tricopper(II)
;
_space_group_IT_number 14
_symmetry_cell_setting monoclinic
_symmetry_space_group_name_Hall '-P 2ybc'
_symmetry_space_group_name_H-M 'P 1 21/c 1'
_atom_sites_solution_hydrogens geom
_atom_sites_solution_primary direct
_atom_sites_solution_secondary difmap
_cell_angle_alpha 90.00
_cell_angle_beta 101.038(5)
_cell_angle_gamma 90.00
_cell_formula_units_Z 2
_cell_length_a 8.897(3)
_cell_length_b 11.658(3)
_cell_length_c 16.107(5)
_cell_measurement_reflns_used 4051
_cell_measurement_temperature 113(2)
_cell_measurement_theta_max 27.9
_cell_measurement_theta_min 2.2
_cell_volume 1639.7(9)
_computing_cell_refinement 'SAINT (Bruker, 1998)'
_computing_data_collection 'SMART (Bruker, 1998)'
_computing_data_reduction SAINT
_computing_molecular_graphics 'CrystalStructure (Rigaku/MSC, 2005)'
_computing_publication_material 'SHELXTL (Bruker, 1998)'
_computing_structure_refinement 'SHELXL97 (Sheldrick, 1997)'
_computing_structure_solution 'SHELXS97 (Sheldrick, 1997)'
_diffrn_ambient_temperature 113(2)
_diffrn_detector_area_resol_mean 7.31
_diffrn_measured_fraction_theta_full 1.000
_diffrn_measured_fraction_theta_max 1.000
_diffrn_measurement_device_type 'Bruker SMART CCD area-detector'
_diffrn_measurement_method \w
_diffrn_radiation_monochromator graphite
_diffrn_radiation_source 'fine-focus sealed tube'
_diffrn_radiation_type MoK\a
_diffrn_radiation_wavelength 0.71070
_diffrn_reflns_av_R_equivalents 0.0552
_diffrn_reflns_av_sigmaI/netI 0.0591
_diffrn_reflns_limit_h_max 10
_diffrn_reflns_limit_h_min -10
_diffrn_reflns_limit_k_max 13
_diffrn_reflns_limit_k_min -14
_diffrn_reflns_limit_l_max 19
_diffrn_reflns_limit_l_min -19
_diffrn_reflns_number 13271
_diffrn_reflns_theta_full 26.00
_diffrn_reflns_theta_max 26.00
_diffrn_reflns_theta_min 2.17
_diffrn_standards_decay_% 0
_diffrn_standards_interval_count 0
_diffrn_standards_interval_time 0
_diffrn_standards_number 0
_exptl_absorpt_coefficient_mu 2.000
_exptl_absorpt_correction_T_max 0.9243
_exptl_absorpt_correction_T_min 0.8251
_exptl_absorpt_correction_type multi-scan
_exptl_absorpt_process_details '(SADABS; Sheldrick, 1996)'
_exptl_crystal_colour blue
_exptl_crystal_density_diffrn 1.773
_exptl_crystal_density_method 'not measured'
_exptl_crystal_description block
_exptl_crystal_F_000 890
_exptl_crystal_size_max 0.10
_exptl_crystal_size_mid 0.04
_exptl_crystal_size_min 0.04
_refine_diff_density_max 0.834
_refine_diff_density_min -0.579
_refine_ls_extinction_coef 0.0018(3)
_refine_ls_extinction_expression Fc^*^=kFc[1+0.001xFc^2^\l^3^/sin(2\q)]^-1/4^
_refine_ls_extinction_method 'SHELXL97 (Sheldrick, 1997)'
_refine_ls_goodness_of_fit_ref 1.110
_refine_ls_hydrogen_treatment constr
_refine_ls_matrix_type full
_refine_ls_number_parameters 243
_refine_ls_number_reflns 3218
_refine_ls_number_restraints 0
_refine_ls_restrained_S_all 1.110
_refine_ls_R_factor_all 0.0585
_refine_ls_R_factor_gt 0.0494
_refine_ls_shift/su_max 0.001
_refine_ls_shift/su_mean 0.000
_refine_ls_structure_factor_coef Fsqd
_refine_ls_weighting_details 'calc w = 1/[\s^2^(Fo^2^)+(0.0233P)^2^+4.2519P] where P=(Fo^2^+2Fc^2^)/3'
_refine_ls_weighting_scheme calc
_refine_ls_wR_factor_gt 0.0910
_refine_ls_wR_factor_ref 0.0955
_reflns_number_gt 2858
_reflns_number_total 3218
_reflns_threshold_expression I>2\s(I)
_cod_data_source_file bh2077.cif
_cod_data_source_block I
_cod_original_cell_volume 1639.7(8)
_cod_original_sg_symbol_H-M 'P 21/c'
_cod_database_code 2212769
_cod_database_fobs_code 2212769

loop_
_symmetry_equiv_pos_as_xyz
'x, y, z'
'-x, y+1/2, -z+1/2'
'-x, -y, -z'
'x, -y-1/2, z-1/2'

loop_
_atom_site_type_symbol
_atom_site_label
_atom_site_fract_x
_atom_site_fract_y
_atom_site_fract_z
_atom_site_U_iso_or_equiv
_atom_site_adp_type
_atom_site_calc_flag
_atom_site_refinement_flags
_atom_site_occupancy
Cu Cu1 0.72320(5) 0.31586(4) 0.05836(3) 0.01300(15) Uani d . 1
Cu Cu2 0.5000 0.5000 0.0000 0.01269(18) Uani d S 1
O O1 0.6782(3) 0.4258(2) -0.03469(17) 0.0143(6) Uani d . 1
O O2 0.6062(3) 0.4308(2) 0.10639(16) 0.0148(6) Uani d . 1
O O3 0.6453(3) 0.6716(2) 0.03865(18) 0.0200(6) Uani d . 1
O O4 0.4784(3) 0.8069(2) -0.00358(19) 0.0211(6) Uani d . 1
O O5 0.7131(3) 0.8504(2) 0.0518(2) 0.0256(7) Uani d . 1
N N1 0.8876(3) 0.2432(3) 0.0113(2) 0.0136(7) Uani d . 1
N N2 0.7400(3) 0.2203(3) 0.1593(2) 0.0152(7) Uani d . 1
N N3 0.6130(4) 0.7764(3) 0.0298(2) 0.0162(7) Uani d . 1
C C1 0.7806(4) 0.4677(3) -0.0778(2) 0.0127(8) Uani d . 1
C C2 0.7535(4) 0.5710(3) -0.1223(2) 0.0153(8) Uani d . 1
H H2 0.6635 0.6136 -0.1196 0.018 Uiso calc R 1
C C3 0.8552(4) 0.6121(3) -0.1702(2) 0.0173(8) Uani d . 1
H H3 0.8331 0.6814 -0.2011 0.021 Uiso calc R 1
C C4 0.9902(4) 0.5526(4) -0.1735(3) 0.0183(9) Uani d . 1
H H4 1.0600 0.5813 -0.2063 0.022 Uiso calc R 1
C C5 1.0209(4) 0.4523(3) -0.1289(2) 0.0168(8) Uani d . 1
H H5 1.1132 0.4122 -0.1306 0.020 Uiso calc R 1
C C6 0.9177(4) 0.4076(3) -0.0804(2) 0.0143(8) Uani d . 1
C C7 0.9581(4) 0.2976(3) -0.0399(2) 0.0144(8) Uani d . 1
H H7 1.0468 0.2614 -0.0524 0.017 Uiso calc R 1
C C8 0.9422(5) 0.1258(3) 0.0351(3) 0.0197(9) Uani d . 1
H H8A 1.0479 0.1178 0.0248 0.024 Uiso calc R 1
H H8B 0.8770 0.0705 -0.0022 0.024 Uiso calc R 1
C C9 0.9418(4) 0.0939(3) 0.1260(3) 0.0184(9) Uani d . 1
H H9A 1.0128 0.1457 0.1633 0.022 Uiso calc R 1
H H9B 0.9821 0.0149 0.1359 0.022 Uiso calc R 1
C C10 0.7856(4) 0.0997(3) 0.1514(3) 0.0184(9) Uani d . 1
H H10A 0.7085 0.0605 0.1082 0.022 Uiso calc R 1
H H10B 0.7900 0.0598 0.2061 0.022 Uiso calc R 1
C C11 0.7050(4) 0.2517(3) 0.2292(2) 0.0157(8) Uani d . 1
H H11 0.7103 0.1949 0.2720 0.019 Uiso calc R 1
C C12 0.6577(4) 0.3658(3) 0.2493(2) 0.0143(8) Uani d . 1
C C13 0.6185(4) 0.4541(3) 0.1889(2) 0.0136(8) Uani d . 1
C C14 0.5902(4) 0.5643(3) 0.2165(2) 0.0165(8) Uani d . 1
H H14 0.5675 0.6250 0.1767 0.020 Uiso calc R 1
C C15 0.5951(4) 0.5851(4) 0.3018(3) 0.0221(9) Uani d . 1
H H15 0.5792 0.6610 0.3199 0.027 Uiso calc R 1
C C16 0.6229(5) 0.4977(4) 0.3613(3) 0.0237(10) Uani d . 1
H H16 0.6205 0.5124 0.4191 0.028 Uiso calc R 1
C C17 0.6539(4) 0.3894(4) 0.3350(3) 0.0204(9) Uani d . 1
H H17 0.6731 0.3291 0.3753 0.025 Uiso calc R 1

loop_
_atom_site_aniso_label
_atom_site_aniso_U_11
_atom_site_aniso_U_22
_atom_site_aniso_U_33
_atom_site_aniso_U_12
_atom_site_aniso_U_13
_atom_site_aniso_U_23
Cu1 0.0135(3) 0.0127(3) 0.0127(3) 0.00367(18) 0.00240(18) 0.00142(19)
Cu2 0.0116(3) 0.0146(3) 0.0119(4) 0.0034(3) 0.0024(3) 0.0019(3)
O1 0.0107(13) 0.0163(14) 0.0164(15) 0.0028(11) 0.0037(11) 0.0030(11)
O2 0.0151(13) 0.0166(14) 0.0124(14) 0.0058(11) 0.0018(11) 0.0000(11)
O3 0.0203(15) 0.0106(14) 0.0278(17) 0.0018(11) 0.0015(12) 0.0023(12)
O4 0.0150(14) 0.0207(15) 0.0245(17) 0.0018(12) -0.0042(12) -0.0001(13)
O5 0.0133(14) 0.0191(15) 0.042(2) -0.0046(12) -0.0009(13) -0.0045(14)
N1 0.0125(16) 0.0118(16) 0.0147(17) 0.0031(13) -0.0019(13) -0.0008(13)
N2 0.0111(16) 0.0159(17) 0.0176(18) 0.0004(13) 0.0005(13) -0.0014(14)
N3 0.0173(18) 0.0154(17) 0.0170(18) 0.0000(14) 0.0057(14) -0.0019(13)
C1 0.0114(18) 0.017(2) 0.0092(19) -0.0035(15) 0.0015(15) -0.0026(15)
C2 0.0136(19) 0.015(2) 0.016(2) -0.0017(15) 0.0009(16) -0.0015(16)
C3 0.020(2) 0.016(2) 0.015(2) -0.0027(17) 0.0011(16) 0.0004(16)
C4 0.015(2) 0.024(2) 0.016(2) -0.0036(17) 0.0025(16) -0.0001(17)
C5 0.0092(19) 0.026(2) 0.016(2) 0.0024(16) 0.0033(15) -0.0037(17)
C6 0.0149(19) 0.016(2) 0.012(2) 0.0009(15) 0.0011(15) -0.0015(15)
C7 0.0118(19) 0.017(2) 0.014(2) 0.0033(15) 0.0003(15) -0.0049(16)
C8 0.017(2) 0.016(2) 0.026(2) 0.0066(17) 0.0032(17) -0.0027(17)
C9 0.017(2) 0.015(2) 0.022(2) 0.0063(16) -0.0005(17) 0.0021(16)
C10 0.020(2) 0.0101(19) 0.024(2) 0.0028(16) 0.0012(17) 0.0026(16)
C11 0.0106(19) 0.019(2) 0.017(2) -0.0020(16) 0.0007(15) 0.0034(17)
C12 0.0113(18) 0.0160(19) 0.015(2) 0.0005(15) 0.0020(15) -0.0001(16)
C13 0.0083(18) 0.019(2) 0.014(2) -0.0009(15) 0.0023(15) -0.0009(16)
C14 0.017(2) 0.016(2) 0.016(2) 0.0047(16) 0.0023(16) 0.0029(16)
C15 0.018(2) 0.023(2) 0.026(2) 0.0038(17) 0.0049(18) -0.0071(18)
C16 0.020(2) 0.037(3) 0.014(2) 0.0088(19) 0.0030(17) -0.0024(19)
C17 0.018(2) 0.028(2) 0.015(2) 0.0076(18) 0.0037(17) 0.0049(18)

loop_
_atom_type_symbol
_atom_type_description
_atom_type_scat_dispersion_real
_atom_type_scat_dispersion_imag
_atom_type_scat_source
C C 0.0033 0.0016 'International Tables Vol C Tables 4.2.6.8 and 6.1.1.4'
H H 0.0000 0.0000 'International Tables Vol C Tables 4.2.6.8 and 6.1.1.4'
N N 0.0061 0.0033 'International Tables Vol C Tables 4.2.6.8 and 6.1.1.4'
O O 0.0106 0.0060 'International Tables Vol C Tables 4.2.6.8 and 6.1.1.4'
Cu Cu 0.3201 1.2651 'International Tables Vol C Tables 4.2.6.8 and 6.1.1.4'

loop_
_geom_angle_atom_site_label_1
_geom_angle_atom_site_label_2
_geom_angle_atom_site_label_3
_geom_angle_site_symmetry_1
_geom_angle_site_symmetry_3
_geom_angle
O2 Cu1 N2 . . 91.35(12)
O2 Cu1 O1 . . 78.85(11)
N2 Cu1 O1 . . 169.87(12)
O2 Cu1 N1 . . 160.95(12)
N2 Cu1 N1 . . 97.56(13)
O1 Cu1 N1 . . 92.57(12)
O2 Cu1 O4 . 3_665 98.17(11)
N2 Cu1 O4 . 3_665 84.00(12)
O1 Cu1 O4 . 3_665 94.75(10)
N1 Cu1 O4 . 3_665 99.48(12)
O2 Cu1 Cu2 . . 41.20(8)
N2 Cu1 Cu2 . . 128.28(9)
O1 Cu1 Cu2 . . 41.64(7)
N1 Cu1 Cu2 . . 134.08(9)
O4 Cu1 Cu2 3_665 . 84.51(7)
O2 Cu2 O2 . 3_665 180.0
O2 Cu2 O1 . 3_665 102.16(10)
O2 Cu2 O1 3_665 3_665 77.84(10)
O2 Cu2 O1 . . 77.84(10)
O2 Cu2 O1 3_665 . 102.16(10)
O1 Cu2 O1 3_665 . 180.00(14)
O2 Cu2 O3 . 3_665 91.67(10)
O2 Cu2 O3 3_665 3_665 88.33(10)
O1 Cu2 O3 3_665 3_665 90.95(10)
O1 Cu2 O3 . 3_665 89.05(10)
O2 Cu2 O3 . . 88.33(10)
O2 Cu2 O3 3_665 . 91.67(10)
O1 Cu2 O3 3_665 . 89.05(10)
O1 Cu2 O3 . . 90.95(10)
O3 Cu2 O3 3_665 . 180.0
O2 Cu2 Cu1 . 3_665 139.28(7)
O2 Cu2 Cu1 3_665 3_665 40.72(7)
O1 Cu2 Cu1 3_665 3_665 41.03(8)
O1 Cu2 Cu1 . 3_665 138.97(8)
O3 Cu2 Cu1 3_665 3_665 103.15(7)
O3 Cu2 Cu1 . 3_665 76.85(7)
O2 Cu2 Cu1 . . 40.72(7)
O2 Cu2 Cu1 3_665 . 139.28(7)
O1 Cu2 Cu1 3_665 . 138.97(8)
O1 Cu2 Cu1 . . 41.03(8)
O3 Cu2 Cu1 3_665 . 76.85(7)
O3 Cu2 Cu1 . . 103.15(7)
Cu1 Cu2 Cu1 3_665 . 180.0
C1 O1 Cu1 . . 125.3(2)
C1 O1 Cu2 . . 130.4(2)
Cu1 O1 Cu2 . . 97.33(11)
C13 O2 Cu1 . . 125.8(2)
C13 O2 Cu2 . . 135.7(2)
Cu1 O2 Cu2 . . 98.08(11)
N3 O3 Cu2 . . 132.9(2)
N3 O4 Cu1 . 3_665 125.8(2)
C7 N1 C8 . . 116.3(3)
C7 N1 Cu1 . . 121.5(3)
C8 N1 Cu1 . . 122.1(2)
C11 N2 C10 . . 117.8(3)
C11 N2 Cu1 . . 125.3(3)
C10 N2 Cu1 . . 116.8(3)
O5 N3 O3 . . 120.4(3)
O5 N3 O4 . . 119.6(3)
O3 N3 O4 . . 119.9(3)
O1 C1 C2 . . 120.8(3)
O1 C1 C6 . . 120.6(3)
C2 C1 C6 . . 118.5(3)
C3 C2 C1 . . 121.1(4)
C3 C2 H2 . . 119.4
C1 C2 H2 . . 119.4
C2 C3 C4 . . 120.6(4)
C2 C3 H3 . . 119.7
C4 C3 H3 . . 119.7
C5 C4 C3 . . 119.3(4)
C5 C4 H4 . . 120.4
C3 C4 H4 . . 120.4
C4 C5 C6 . . 121.2(3)
C4 C5 H5 . . 119.4
C6 C5 H5 . . 119.4
C1 C6 C5 . . 119.2(3)
C1 C6 C7 . . 124.5(3)
C5 C6 C7 . . 116.2(3)
N1 C7 C6 . . 127.6(3)
N1 C7 H7 . . 116.2
C6 C7 H7 . . 116.2
N1 C8 C9 . . 114.7(3)
N1 C8 H8A . . 108.6
C9 C8 H8A . . 108.6
N1 C8 H8B . . 108.6
C9 C8 H8B . . 108.6
H8A C8 H8B . . 107.6
C8 C9 C10 . . 114.9(3)
C8 C9 H9A . . 108.5
C10 C9 H9A . . 108.5
C8 C9 H9B . . 108.5
C10 C9 H9B . . 108.5
H9A C9 H9B . . 107.5
N2 C10 C9 . . 110.2(3)
N2 C10 H10A . . 109.6
C9 C10 H10A . . 109.6
N2 C10 H10B . . 109.6
C9 C10 H10B . . 109.6
H10A C10 H10B . . 108.1
N2 C11 C12 . . 126.1(4)
N2 C11 H11 . . 117.0
C12 C11 H11 . . 117.0
C17 C12 C13 . . 118.8(4)
C17 C12 C11 . . 117.3(4)
C13 C12 C11 . . 123.9(4)
O2 C13 C14 . . 121.1(4)
O2 C13 C12 . . 119.9(3)
C14 C13 C12 . . 119.0(4)
C15 C14 C13 . . 120.2(4)
C15 C14 H14 . . 119.9
C13 C14 H14 . . 119.9
C14 C15 C16 . . 121.5(4)
C14 C15 H15 . . 119.2
C16 C15 H15 . . 119.2
C17 C16 C15 . . 118.7(4)
C17 C16 H16 . . 120.7
C15 C16 H16 . . 120.7
C16 C17 C12 . . 121.5(4)
C16 C17 H17 . . 119.2
C12 C17 H17 . . 119.2

loop_
_geom_bond_atom_site_label_1
_geom_bond_atom_site_label_2
_geom_bond_site_symmetry_2
_geom_bond_distance
Cu1 O2 . 1.946(3)
Cu1 N2 . 1.953(3)
Cu1 O1 . 1.955(3)
Cu1 N1 . 1.963(3)
Cu1 O4 3_665 2.332(3)
Cu1 Cu2 . 2.9531(7)
Cu2 O2 . 1.965(3)
Cu2 O2 3_665 1.965(3)
Cu2 O1 3_665 1.978(2)
Cu2 O1 . 1.978(2)
Cu2 O3 3_665 2.399(3)
Cu2 O3 . 2.399(3)
Cu2 Cu1 3_665 2.9531(7)
O1 C1 . 1.339(4)
O2 C13 . 1.340(4)
O3 N3 . 1.257(4)
O4 N3 . 1.266(4)
O4 Cu1 3_665 2.332(3)
O5 N3 . 1.242(4)
N1 C7 . 1.293(5)
N1 C8 . 1.479(5)
N2 C11 . 1.278(5)
N2 C10 . 1.475(5)
C1 C2 . 1.398(5)
C1 C6 . 1.414(5)
C2 C3 . 1.382(5)
C2 H2 . 0.9500
C3 C4 . 1.396(5)
C3 H3 . 0.9500
C4 C5 . 1.373(6)
C4 H4 . 0.9500
C5 C6 . 1.414(5)
C5 H5 . 0.9500
C6 C7 . 1.452(5)
C7 H7 . 0.9500
C8 C9 . 1.510(6)
C8 H8A . 0.9900
C8 H8B . 0.9900
C9 C10 . 1.524(5)
C9 H9A . 0.9900
C9 H9B . 0.9900
C10 H10A . 0.9900
C10 H10B . 0.9900
C11 C12 . 1.451(5)
C11 H11 . 0.9500
C12 C17 . 1.413(5)
C12 C13 . 1.413(5)
C13 C14 . 1.398(5)
C14 C15 . 1.388(6)
C14 H14 . 0.9500
C15 C16 . 1.388(6)
C15 H15 . 0.9500
C16 C17 . 1.377(6)
C16 H16 . 0.9500
C17 H17 . 0.9500

loop_
_geom_torsion_atom_site_label_1
_geom_torsion_atom_site_label_2
_geom_torsion_atom_site_label_3
_geom_torsion_atom_site_label_4
_geom_torsion_site_symmetry_1
_geom_torsion_site_symmetry_4
_geom_torsion
N2 Cu1 Cu2 O2 . . 31.15(16)
O1 Cu1 Cu2 O2 . . -147.46(16)
N1 Cu1 Cu2 O2 . . -153.06(17)
O4 Cu1 Cu2 O2 3_665 . 109.05(14)
O2 Cu1 Cu2 O2 . 3_665 180.0
N2 Cu1 Cu2 O2 . 3_665 -148.85(16)
O1 Cu1 Cu2 O2 . 3_665 32.54(16)
N1 Cu1 Cu2 O2 . 3_665 26.94(17)
O4 Cu1 Cu2 O2 3_665 3_665 -70.95(14)
O2 Cu1 Cu2 O1 . 3_665 -32.54(16)
N2 Cu1 Cu2 O1 . 3_665 -1.39(17)
O1 Cu1 Cu2 O1 . 3_665 180.0
N1 Cu1 Cu2 O1 . 3_665 174.40(17)
O4 Cu1 Cu2 O1 3_665 3_665 76.51(14)
O2 Cu1 Cu2 O1 . . 147.46(16)
N2 Cu1 Cu2 O1 . . 178.61(17)
N1 Cu1 Cu2 O1 . . -5.60(17)
O4 Cu1 Cu2 O1 3_665 . -103.49(14)
O2 Cu1 Cu2 O3 . 3_665 -108.51(14)
N2 Cu1 Cu2 O3 . 3_665 -77.35(14)
O1 Cu1 Cu2 O3 . 3_665 104.04(13)
N1 Cu1 Cu2 O3 . 3_665 98.44(15)
O4 Cu1 Cu2 O3 3_665 3_665 0.55(10)
O2 Cu1 Cu2 O3 . . 71.49(14)
N2 Cu1 Cu2 O3 . . 102.65(14)
O1 Cu1 Cu2 O3 . . -75.96(13)
N1 Cu1 Cu2 O3 . . -81.56(15)
O4 Cu1 Cu2 O3 3_665 . -179.45(10)
O2 Cu1 O1 C1 . . 131.9(3)
N2 Cu1 O1 C1 . . 146.9(6)
N1 Cu1 O1 C1 . . -30.9(3)
O4 Cu1 O1 C1 3_665 . -130.7(3)
Cu2 Cu1 O1 C1 . . 153.1(3)
O2 Cu1 O1 Cu2 . . -21.17(11)
N2 Cu1 O1 Cu2 . . -6.2(7)
N1 Cu1 O1 Cu2 . . 175.98(12)
O4 Cu1 O1 Cu2 3_665 . 76.24(11)
O2 Cu2 O1 C1 . . -129.9(3)
O2 Cu2 O1 C1 3_665 . 50.1(3)
O3 Cu2 O1 C1 3_665 . 138.1(3)
O3 Cu2 O1 C1 . . -41.9(3)
Cu1 Cu2 O1 C1 3_665 . 29.0(4)
Cu1 Cu2 O1 C1 . . -151.0(4)
O2 Cu2 O1 Cu1 . . 21.04(11)
O2 Cu2 O1 Cu1 3_665 . -158.96(11)
O3 Cu2 O1 Cu1 3_665 . -70.88(11)
O3 Cu2 O1 Cu1 . . 109.12(11)
Cu1 Cu2 O1 Cu1 3_665 . 180.0
N2 Cu1 O2 C13 . . 29.9(3)
O1 Cu1 O2 C13 . . -152.7(3)
N1 Cu1 O2 C13 . . -88.2(5)
O4 Cu1 O2 C13 3_665 . 114.1(3)
Cu2 Cu1 O2 C13 . . -174.0(3)
N2 Cu1 O2 Cu2 . . -156.03(12)
O1 Cu1 O2 Cu2 . . 21.36(11)
N1 Cu1 O2 Cu2 . . 85.8(4)
O4 Cu1 O2 Cu2 3_665 . -71.90(12)
O1 Cu2 O2 C13 3_665 . -28.1(3)
O1 Cu2 O2 C13 . . 151.9(3)
O3 Cu2 O2 C13 3_665 . -119.4(3)
O3 Cu2 O2 C13 . . 60.6(3)
Cu1 Cu2 O2 C13 3_665 . -6.9(4)
Cu1 Cu2 O2 C13 . . 173.1(4)
O1 Cu2 O2 Cu1 3_665 . 158.82(11)
O1 Cu2 O2 Cu1 . . -21.18(11)
O3 Cu2 O2 Cu1 3_665 . 67.49(11)
O3 Cu2 O2 Cu1 . . -112.51(11)
Cu1 Cu2 O2 Cu1 3_665 . 180.0
O2 Cu2 O3 N3 . . -142.3(3)
O2 Cu2 O3 N3 3_665 . 37.7(3)
O1 Cu2 O3 N3 3_665 . -40.1(3)
O1 Cu2 O3 N3 . . 139.9(3)
Cu1 Cu2 O3 N3 3_665 . -0.5(3)
Cu1 Cu2 O3 N3 . . 179.5(3)
O2 Cu1 N1 C7 . . -38.8(6)
N2 Cu1 N1 C7 . . -156.0(3)
O1 Cu1 N1 C7 . . 23.6(3)
O4 Cu1 N1 C7 3_665 . 118.8(3)
Cu2 Cu1 N1 C7 . . 27.3(4)
O2 Cu1 N1 C8 . . 138.4(4)
N2 Cu1 N1 C8 . . 21.2(3)
O1 Cu1 N1 C8 . . -159.2(3)
O4 Cu1 N1 C8 3_665 . -64.0(3)
Cu2 Cu1 N1 C8 . . -155.5(2)
O2 Cu1 N2 C11 . . -11.3(3)
O1 Cu1 N2 C11 . . -26.0(9)
N1 Cu1 N2 C11 . . 151.8(3)
O4 Cu1 N2 C11 3_665 . -109.4(3)
Cu2 Cu1 N2 C11 . . -31.3(4)
O2 Cu1 N2 C10 . . 163.7(3)
O1 Cu1 N2 C10 . . 149.0(6)
N1 Cu1 N2 C10 . . -33.2(3)
O4 Cu1 N2 C10 3_665 . 65.6(3)
Cu2 Cu1 N2 C10 . . 143.8(2)
Cu2 O3 N3 O5 . . -176.1(3)
Cu2 O3 N3 O4 . . 2.2(5)
Cu1 O4 N3 O5 3_665 . 175.4(3)
Cu1 O4 N3 O3 3_665 . -2.9(5)
Cu1 O1 C1 C2 . . -158.4(3)
Cu2 O1 C1 C2 . . -14.5(5)
Cu1 O1 C1 C6 . . 22.5(5)
Cu2 O1 C1 C6 . . 166.4(3)
O1 C1 C2 C3 . . -177.0(3)
C6 C1 C2 C3 . . 2.1(6)
C1 C2 C3 C4 . . -1.6(6)
C2 C3 C4 C5 . . 0.2(6)
C3 C4 C5 C6 . . 0.7(6)
O1 C1 C6 C5 . . 177.8(3)
C2 C1 C6 C5 . . -1.2(5)
O1 C1 C6 C7 . . 1.5(6)
C2 C1 C6 C7 . . -177.6(4)
C4 C5 C6 C1 . . -0.1(6)
C4 C5 C6 C7 . . 176.5(4)
C8 N1 C7 C6 . . 172.6(4)
Cu1 N1 C7 C6 . . -10.0(5)
C1 C6 C7 N1 . . -8.0(6)
C5 C6 C7 N1 . . 175.5(4)
C7 N1 C8 C9 . . 142.3(4)
Cu1 N1 C8 C9 . . -35.1(4)
N1 C8 C9 C10 . . 59.4(5)
C11 N2 C10 C9 . . -125.1(4)
Cu1 N2 C10 C9 . . 59.5(4)
C8 C9 C10 N2 . . -73.3(4)
C10 N2 C11 C12 . . 179.9(3)
Cu1 N2 C11 C12 . . -5.1(5)
N2 C11 C12 C17 . . -167.5(4)
N2 C11 C12 C13 . . 11.4(6)
Cu1 O2 C13 C14 . . 149.7(3)
Cu2 O2 C13 C14 . . -21.8(5)
Cu1 O2 C13 C12 . . -31.5(5)
Cu2 O2 C13 C12 . . 157.0(3)
C17 C12 C13 O2 . . -173.3(3)
C11 C12 C13 O2 . . 7.9(5)
C17 C12 C13 C14 . . 5.5(5)
C11 C12 C13 C14 . . -173.3(3)
O2 C13 C14 C15 . . 176.4(3)
C12 C13 C14 C15 . . -2.4(6)
C13 C14 C15 C16 . . -2.2(6)
C14 C15 C16 C17 . . 3.4(6)
C15 C16 C17 C12 . . -0.1(6)
C13 C12 C17 C16 . . -4.3(6)
C11 C12 C17 C16 . . 174.6(4)
